data_9015403
loop_
_publ_author_name
'Hejny, C.'
'Sagl, R.'
'Tobbens, D. M.'
'Miletich, R.'
'Wildner, M.'
'Nasdala, L.'
'Ullrich, A.'
'Balic-Zunic T'

_publ_section_title
;
 Crystal-structure properties and the molecular nature of
 hydrostatically compressed realgar
 Note: P = 2.82 GPa
;
_journal_name_full 'Physics and Chemistry of Minerals'
_journal_page_first 399
_journal_page_last 412
_journal_paper_doi 10.1007/s00269-012-0495-y
_journal_volume 39
_journal_year 2012
_chemical_compound_source 'Baia Sprie mine, Romania'
_chemical_formula_sum 'As S'
_chemical_name_mineral Realgar
_space_group_IT_number 14
_symmetry_space_group_name_Hall '-P 2yn'
_symmetry_space_group_name_H-M 'P 1 21/n 1'
_cell_angle_alpha 90
_cell_angle_beta 106.85
_cell_angle_gamma 90
_cell_length_a 8.876
_cell_length_b 12.887
_cell_length_c 6.272
_cell_formula_units_Z 16
_cell_volume 686.622
_database_code_amcsd 0019370
_exptl_crystal_density_diffrn 4.140
_cod_database_code 9015403

loop_
_space_group_symop_operation_xyz
x,y,z
1/2+x,1/2-y,1/2+z
1/2-x,1/2+y,1/2-z
-x,-y,-z

loop_
_atom_site_label
_atom_site_fract_x
_atom_site_fract_y
_atom_site_fract_z
_atom_site_U_iso_or_equiv
As1 0.11080 -0.02660 0.75720 0.02010
As2 0.43170 0.13610 0.85390 0.02050
As3 0.32670 0.12740 0.18820 0.01910
As4 0.03210 0.16340 0.70330 0.02030
S1 0.34130 -0.01590 0.68760 0.01990
S2 0.20970 -0.02920 0.12510 0.02140
S3 0.23890 0.23000 0.62520 0.02250
S4 0.10770 0.21810 0.05650 0.02440

loop_
_cod_related_entry_id
_cod_related_entry_database
_cod_related_entry_code
1 AMCSD 0019370
